data_4069362
loop_
_publ_author_name
'Vicente, Jos\'e'
'Arcas, Aurelia'
'G\'alvez-L\'opez, Mar\'ia-Dolores'
'Jones, Peter G.'
'Bautista, Delia'

_publ_section_title
;
 Mono(2,6-dinitroaryl)platinum(II) and Mono- and
 Bis(2,6-dinitroaryl)platinum(IV) Complexes
;
_journal_issue 12
_journal_name_full Organometallics
_journal_page_first 3501
_journal_paper_doi 10.1021/om9001582
_journal_volume 28
_journal_year 2009
_chemical_formula_sum 'C36 H33 Cl N3 O7 P Pt'
_chemical_formula_weight 881.16
_chemical_name_systematic
;
 ?
;
_space_group_IT_number 4
_symmetry_cell_setting monoclinic
_symmetry_space_group_name_Hall 'P 2yb'
_symmetry_space_group_name_H-M 'P 1 21 1'
_atom_sites_solution_hydrogens geom
_atom_sites_solution_primary direct
_atom_sites_solution_secondary difmap
_audit_creation_method SHELXL-97
_cell_angle_alpha 90.00
_cell_angle_beta 104.636(2)
_cell_angle_gamma 90.00
_cell_formula_units_Z 4
_cell_length_a 10.2286(12)
_cell_length_b 18.145(2)
_cell_length_c 19.724(2)
_cell_measurement_reflns_used 6775
_cell_measurement_temperature 133(2)
_cell_measurement_theta_max 28.5
_cell_measurement_theta_min 2.3
_cell_volume 3541.9(7)
_computing_cell_refinement 'Bruker SAINT'
_computing_data_collection 'Bruker SMART'
_computing_data_reduction 'Bruker SAINT'
_computing_molecular_graphics 'Siemens XP'
_computing_publication_material SHELXL-97
_computing_structure_refinement 'SHELXL-97 (Sheldrick, 1997)'
_computing_structure_solution 'SHELXS-97 (Sheldrick, 1990)'
_diffrn_ambient_temperature 133(2)
_diffrn_detector_area_resol_mean 8.192
_diffrn_measured_fraction_theta_full 0.996
_diffrn_measured_fraction_theta_max 0.993
_diffrn_measurement_device_type 'Bruker SMART 1000 CCD area detector'
_diffrn_measurement_method 'phi and omega scans'
_diffrn_radiation_monochromator graphite
_diffrn_radiation_source 'fine-focus sealed tube'
_diffrn_radiation_type MoK\a
_diffrn_radiation_wavelength 0.71073
_diffrn_reflns_av_R_equivalents 0.0966
_diffrn_reflns_av_sigmaI/netI 0.1431
_diffrn_reflns_limit_h_max 13
_diffrn_reflns_limit_h_min -13
_diffrn_reflns_limit_k_max 24
_diffrn_reflns_limit_k_min -23
_diffrn_reflns_limit_l_max 26
_diffrn_reflns_limit_l_min -26
_diffrn_reflns_number 56496
_diffrn_reflns_theta_full 28.00
_diffrn_reflns_theta_max 28.28
_diffrn_reflns_theta_min 1.07
_exptl_absorpt_coefficient_mu 4.134
_exptl_absorpt_correction_T_max 0.8860
_exptl_absorpt_correction_T_min 0.4246
_exptl_absorpt_correction_type multi-scan
_exptl_absorpt_process_details SADABS
_exptl_crystal_colour colourless
_exptl_crystal_density_diffrn 1.652
_exptl_crystal_density_meas ?
_exptl_crystal_density_method 'not measured'
_exptl_crystal_description plate
_exptl_crystal_F_000 1744
_exptl_crystal_size_max 0.25
_exptl_crystal_size_mid 0.11
_exptl_crystal_size_min 0.03
_refine_diff_density_max 4.233
_refine_diff_density_min -4.304
_refine_diff_density_rms 0.211
_refine_ls_abs_structure_details 'Flack H D (1983), Acta Cryst. A39, 876-881'
_refine_ls_abs_structure_Flack 0.010(8)
_refine_ls_extinction_method none
_refine_ls_goodness_of_fit_ref 0.964
_refine_ls_hydrogen_treatment 'riding (o-methyl H not located)'
_refine_ls_matrix_type full
_refine_ls_number_parameters 884
_refine_ls_number_reflns 17120
_refine_ls_number_restraints 1495
_refine_ls_restrained_S_all 0.933
_refine_ls_R_factor_all 0.0826
_refine_ls_R_factor_gt 0.0576
_refine_ls_shift/su_max 0.002
_refine_ls_shift/su_mean 0.000
_refine_ls_structure_factor_coef Fsqd
_refine_ls_weighting_details 'calc w=1/[\s^2^(Fo^2^)+(0.0405P)^2^] where P=(Fo^2^+2Fc^2^)/3'
_refine_ls_weighting_scheme calc
_refine_ls_wR_factor_gt 0.0981
_refine_ls_wR_factor_ref 0.1072
_reflns_number_gt 13241
_reflns_number_total 17120
_reflns_threshold_expression >2sigma(I)
_cod_data_source_file om9001582_si_002.cif
_cod_data_source_block nopadot
_cod_depositor_comments
;
The following automatic conversions were performed:

'_symmetry_cell_setting' value 'Monoclinic' changed to 'monoclinic'
according to /home/saulius/struct/CIF-dictionaries/cif_core.dic
dictionary named 'cif_core.dic' version 2.4.2 from 2011-04-26.

Automatic conversion script
Id: cif_fix_values 1715 2011-07-08 13:25:40Z adriana 

The following automatic conversions were performed:

'_exptl_crystal_density_meas' value 'not measured' was changed to '?'
- the value is perceived as not measured.

Automatic conversion script
Id: cif_fix_values 3008 2015-01-20 13:52:24Z robertas 
;
_cod_original_sg_symbol_H-M 'P 21'
_cod_database_code 4069362

loop_
_symmetry_equiv_pos_as_xyz
'x, y, z'
'-x, y+1/2, -z'

loop_
_atom_site_label
_atom_site_type_symbol
_atom_site_fract_x
_atom_site_fract_y
_atom_site_fract_z
_atom_site_U_iso_or_equiv
_atom_site_adp_type
_atom_site_occupancy
_atom_site_symmetry_multiplicity
_atom_site_calc_flag
_atom_site_refinement_flags
Pt1 Pt 0.27888(6) 0.73024(2) 0.56787(3) 0.01660(15) Uani 1 1 d .
P1 P 0.4760(4) 0.66180(18) 0.58761(17) 0.0154(7) Uani 1 1 d .
Cl1 Cl 0.3739(4) 0.82057(17) 0.51142(19) 0.0264(8) Uani 1 1 d .
N11 N 0.2156(11) 0.8686(6) 0.6578(5) 0.023(2) Uani 1 1 d DU
N12 N -0.0092(11) 0.7225(5) 0.4509(4) 0.022(2) Uani 1 1 d DU
N20 N 0.1320(11) 0.6227(5) 0.6414(5) 0.017(2) Uani 1 1 d DU
O11 O 0.2410(12) 0.8188(5) 0.7008(5) 0.037(3) Uani 1 1 d DU
O12 O 0.2713(11) 0.9277(5) 0.6633(5) 0.033(2) Uani 1 1 d DU
O13 O -0.0116(9) 0.9576(4) 0.6342(4) 0.0180(19) Uani 1 1 d DU
O14 O -0.2275(9) 0.9384(4) 0.5147(4) 0.020(2) Uani 1 1 d DU
O15 O -0.2178(9) 0.8197(5) 0.4256(4) 0.021(2) Uani 1 1 d DU
O16 O -0.0836(11) 0.6739(5) 0.4580(5) 0.034(2) Uani 1 1 d DU
O17 O 0.0606(11) 0.7215(6) 0.4098(5) 0.048(3) Uani 1 1 d DU
C11 C 0.1091(11) 0.7955(5) 0.5523(5) 0.013(2) Uani 1 1 d DU
C12 C 0.1010(10) 0.8560(5) 0.5955(5) 0.016(2) Uani 1 1 d DU
C13 C -0.0091(10) 0.9032(5) 0.5853(5) 0.013(2) Uani 1 1 d DU
C14 C -0.1207(11) 0.8912(5) 0.5295(5) 0.015(2) Uani 1 1 d DU
C15 C -0.1175(11) 0.8314(6) 0.4841(5) 0.016(2) Uani 1 1 d DU
C16 C -0.0031(10) 0.7875(5) 0.4979(5) 0.013(2) Uani 1 1 d DU
C17 C 0.0060(15) 1.0315(6) 0.6101(6) 0.026(3) Uani 1 1 d DU
H17A H 0.0004 1.0671 0.6467 0.032 Uiso 1 1 calc R
H17B H -0.0650 1.0420 0.5676 0.032 Uiso 1 1 calc R
H17C H 0.0947 1.0354 0.5999 0.032 Uiso 1 1 calc R
C18 C -0.3081(14) 0.9402(8) 0.5657(7) 0.029(3) Uani 1 1 d DU
H18A H -0.3813 0.9762 0.5509 0.035 Uiso 1 1 calc R
H18B H -0.2508 0.9543 0.6116 0.035 Uiso 1 1 calc R
H18C H -0.3467 0.8913 0.5689 0.035 Uiso 1 1 calc R
C19 C -0.3496(14) 0.8048(8) 0.4343(8) 0.037(4) Uani 1 1 d DU
H19A H -0.4125 0.7975 0.3883 0.045 Uiso 1 1 calc R
H19B H -0.3800 0.8465 0.4580 0.045 Uiso 1 1 calc R
H19C H -0.3469 0.7601 0.4626 0.045 Uiso 1 1 calc R
C20 C 0.1885(14) 0.6630(7) 0.6152(6) 0.018(3) Uani 1 1 d DU
C21 C 0.0579(12) 0.5809(5) 0.6805(5) 0.018(2) Uani 1 1 d DU
C22 C -0.0300(11) 0.5263(6) 0.6442(5) 0.020(3) Uani 1 1 d DU
C23 C -0.1024(13) 0.4871(6) 0.6827(6) 0.025(3) Uani 1 1 d DU
H23 H -0.1615 0.4487 0.6609 0.030 Uiso 1 1 calc R
C24 C -0.0897(13) 0.5029(6) 0.7520(6) 0.025(3) Uani 1 1 d DU
H24 H -0.1430 0.4765 0.7769 0.030 Uiso 1 1 calc R
C25 C -0.0018(13) 0.5558(6) 0.7863(6) 0.024(3) Uani 1 1 d DU
H25 H 0.0088 0.5631 0.8350 0.029 Uiso 1 1 calc R
C26 C 0.0721(12) 0.5990(7) 0.7511(5) 0.023(2) Uani 1 1 d DU
C27 C -0.0312(14) 0.5081(7) 0.5677(6) 0.026(3) Uani 1 1 d DU
C28 C 0.1678(15) 0.6581(6) 0.7865(6) 0.030(3) Uani 1 1 d DU
C31 C 0.6237(10) 0.7166(5) 0.6280(5) 0.014(2) Uani 1 1 d DU
C32 C 0.7499(11) 0.7031(6) 0.6174(6) 0.021(3) Uani 1 1 d DU
H32 H 0.7608 0.6658 0.5856 0.025 Uiso 1 1 calc R
C33 C 0.8620(12) 0.7443(7) 0.6534(6) 0.026(3) Uani 1 1 d DU
H33 H 0.9490 0.7358 0.6460 0.031 Uiso 1 1 calc R
C34 C 0.8424(13) 0.7974(7) 0.6998(6) 0.025(3) Uani 1 1 d DU
H34 H 0.9178 0.8251 0.7251 0.029 Uiso 1 1 calc R
C35 C 0.7194(12) 0.8112(7) 0.7103(7) 0.024(3) Uani 1 1 d DU
H35 H 0.7095 0.8483 0.7426 0.029 Uiso 1 1 calc R
C36 C 0.6077(13) 0.7718(6) 0.6745(5) 0.024(3) Uani 1 1 d DU
H36 H 0.5209 0.7822 0.6815 0.028 Uiso 1 1 calc R
C41 C 0.4773(11) 0.5871(5) 0.6494(5) 0.016(3) Uani 1 1 d DU
C42 C 0.5389(11) 0.5947(7) 0.7212(5) 0.021(3) Uani 1 1 d DU
H42 H 0.5969 0.6353 0.7376 0.026 Uiso 1 1 calc R
C43 C 0.5149(13) 0.5426(6) 0.7681(6) 0.029(3) Uani 1 1 d DU
H43 H 0.5580 0.5470 0.8166 0.035 Uiso 1 1 calc R
C44 C 0.4285(14) 0.4845(7) 0.7445(6) 0.032(3) Uani 1 1 d DU
H44 H 0.4093 0.4504 0.7773 0.038 Uiso 1 1 calc R
C45 C 0.3699(13) 0.4750(6) 0.6744(6) 0.021(3) Uani 1 1 d DU
H45 H 0.3136 0.4336 0.6587 0.025 Uiso 1 1 calc R
C46 C 0.3932(13) 0.5262(6) 0.6265(6) 0.021(3) Uani 1 1 d DU
H46 H 0.3519 0.5200 0.5780 0.025 Uiso 1 1 calc R
C51 C 0.5067(11) 0.6187(5) 0.5098(5) 0.018(3) Uani 1 1 d DU
C52 C 0.6019(11) 0.5622(5) 0.5153(5) 0.018(3) Uani 1 1 d DU
H52 H 0.6517 0.5449 0.5597 0.022 Uiso 1 1 calc R
C53 C 0.6216(12) 0.5319(6) 0.4531(5) 0.022(3) Uani 1 1 d DU
H53 H 0.6875 0.4943 0.4557 0.026 Uiso 1 1 calc R
C54 C 0.5474(13) 0.5555(6) 0.3883(6) 0.025(3) Uani 1 1 d DU
H54 H 0.5633 0.5345 0.3470 0.030 Uiso 1 1 calc R
C55 C 0.4503(11) 0.6094(6) 0.3831(5) 0.019(2) Uani 1 1 d DU
H55 H 0.3965 0.6239 0.3385 0.023 Uiso 1 1 calc R
C56 C 0.4313(13) 0.6426(6) 0.4441(5) 0.022(3) Uani 1 1 d DU
H56 H 0.3674 0.6813 0.4408 0.026 Uiso 1 1 calc R
Pt2 Pt 0.69427(5) 0.10219(2) 0.93031(3) 0.01666(15) Uani 1 1 d .
P2 P 0.8717(4) 0.16990(18) 0.90814(17) 0.0159(8) Uani 1 1 d .
Cl2 Cl 0.8409(4) 0.01158(18) 0.98769(19) 0.0272(8) Uani 1 1 d .
N11' N 0.5024(11) 0.0990(6) 1.0440(5) 0.030(2) Uani 1 1 d DU
N12' N 0.5572(12) -0.0330(6) 0.8348(5) 0.026(2) Uani 1 1 d DU
N20' N 0.4722(10) 0.2089(5) 0.8601(5) 0.021(2) Uani 1 1 d DU
O11' O 0.6079(13) 0.0983(8) 1.0862(6) 0.075(4) Uani 1 1 d DU
O12' O 0.4165(14) 0.1438(7) 1.0406(7) 0.072(4) Uani 1 1 d DU
O13' O 0.3263(10) -0.0085(5) 1.0618(4) 0.027(2) Uani 1 1 d DU
O14' O 0.2511(9) -0.1239(5) 0.9672(4) 0.023(2) Uani 1 1 d DU
O15' O 0.3658(10) -0.1286(4) 0.8481(4) 0.025(2) Uani 1 1 d DU
O16' O 0.6295(13) -0.0858(6) 0.8333(5) 0.043(3) Uani 1 1 d DU
O17' O 0.5368(12) 0.0158(5) 0.7898(5) 0.035(3) Uani 1 1 d DU
C11' C 0.5390(11) 0.0338(5) 0.9413(5) 0.013(2) Uani 1 1 d DU
C12' C 0.4731(10) 0.0359(5) 0.9943(5) 0.015(2) Uani 1 1 d DU
C13' C 0.3761(11) -0.0139(6) 1.0028(6) 0.016(2) Uani 1 1 d DU
C14' C 0.3383(12) -0.0713(5) 0.9541(5) 0.014(2) Uani 1 1 d DU
C15' C 0.4021(11) -0.0771(5) 0.8992(5) 0.016(2) Uani 1 1 d DU
C16' C 0.4973(11) -0.0248(5) 0.8941(5) 0.015(2) Uani 1 1 d DU
C17' C 0.1829(14) 0.0010(8) 1.0504(8) 0.033(4) Uani 1 1 d DU
H17D H 0.1601 0.0046 1.0956 0.040 Uiso 1 1 calc R
H17E H 0.1360 -0.0413 1.0242 0.040 Uiso 1 1 calc R
H17F H 0.1548 0.0462 1.0234 0.040 Uiso 1 1 calc R
C18' C 0.1230(14) -0.1307(8) 0.9144(7) 0.035(4) Uani 1 1 d DU
H18D H 0.0680 -0.1691 0.9286 0.042 Uiso 1 1 calc R
H18E H 0.1404 -0.1440 0.8693 0.042 Uiso 1 1 calc R
H18F H 0.0746 -0.0836 0.9098 0.042 Uiso 1 1 calc R
C19' C 0.4130(16) -0.2021(6) 0.8691(6) 0.032(3) Uani 1 1 d DU
H19D H 0.3809 -0.2360 0.8298 0.038 Uiso 1 1 calc R
H19E H 0.3780 -0.2177 0.9087 0.038 Uiso 1 1 calc R
H19F H 0.5120 -0.2024 0.8831 0.038 Uiso 1 1 calc R
C20' C 0.5579(14) 0.1700(7) 0.8844(7) 0.023(3) Uani 1 1 d DU
C21' C 0.3655(12) 0.2571(6) 0.8312(5) 0.019(2) Uani 1 1 d DU
C22' C 0.3383(12) 0.3148(6) 0.8739(6) 0.028(3) Uani 1 1 d DU
C23' C 0.2282(13) 0.3584(7) 0.8456(6) 0.033(3) Uani 1 1 d DU
H23' H 0.2060 0.3974 0.8728 0.039 Uiso 1 1 calc R
C24' C 0.1501(15) 0.3470(7) 0.7795(6) 0.040(3) Uani 1 1 d DU
H24' H 0.0745 0.3780 0.7613 0.048 Uiso 1 1 calc R
C25' C 0.1798(14) 0.2907(7) 0.7388(6) 0.035(3) Uani 1 1 d DU
H25' H 0.1239 0.2840 0.6928 0.042 Uiso 1 1 calc R
C26' C 0.2878(12) 0.2440(6) 0.7624(6) 0.025(3) Uani 1 1 d DU
C27' C 0.4292(14) 0.3230(7) 0.9483(6) 0.033(3) Uani 1 1 d DU
C28' C 0.3252(16) 0.1829(7) 0.7189(7) 0.038(3) Uani 1 1 d DU
C31' C 0.9745(10) 0.1102(5) 0.8671(5) 0.015(2) Uani 1 1 d DU
C32' C 1.1113(11) 0.1211(6) 0.8775(6) 0.022(3) Uani 1 1 d DU
H32' H 1.1555 0.1586 0.9086 0.026 Uiso 1 1 calc R
C33' C 1.1859(13) 0.0767(6) 0.8421(6) 0.023(3) Uani 1 1 d DU
H33' H 1.2805 0.0833 0.8494 0.028 Uiso 1 1 calc R
C34' C 1.1190(12) 0.0239(7) 0.7971(7) 0.023(3) Uani 1 1 d DU
H34' H 1.1682 -0.0059 0.7726 0.027 Uiso 1 1 calc R
C35' C 0.9840(13) 0.0128(7) 0.7865(6) 0.022(3) Uani 1 1 d DU
H35' H 0.9406 -0.0245 0.7549 0.026 Uiso 1 1 calc R
C36' C 0.9091(13) 0.0555(5) 0.8212(5) 0.022(2) Uani 1 1 d DU
H36' H 0.8148 0.0476 0.8139 0.026 Uiso 1 1 calc R
C41' C 0.8152(11) 0.2438(6) 0.8435(5) 0.019(3) Uani 1 1 d DU
C42' C 0.7501(12) 0.3044(6) 0.8645(6) 0.022(3) Uani 1 1 d DU
H42' H 0.7492 0.3106 0.9122 0.027 Uiso 1 1 calc R
C43' C 0.6872(14) 0.3551(6) 0.8144(6) 0.025(3) Uani 1 1 d DU
H43' H 0.6435 0.3965 0.8284 0.030 Uiso 1 1 calc R
C44' C 0.6861(14) 0.3472(6) 0.7452(6) 0.025(3) Uani 1 1 d DU
H44' H 0.6406 0.3823 0.7117 0.030 Uiso 1 1 calc R
C45' C 0.7514(14) 0.2882(7) 0.7245(6) 0.026(3) Uani 1 1 d DU
H45' H 0.7533 0.2832 0.6768 0.032 Uiso 1 1 calc R
C46' C 0.8150(13) 0.2357(7) 0.7738(5) 0.024(3) Uani 1 1 d DU
H46' H 0.8583 0.1943 0.7594 0.029 Uiso 1 1 calc R
C51' C 0.9878(13) 0.2137(5) 0.9815(5) 0.019(2) Uani 1 1 d DU
C52' C 1.0620(11) 0.2766(5) 0.9728(5) 0.018(3) Uani 1 1 d DU
H52' H 1.0479 0.2998 0.9283 0.022 Uiso 1 1 calc R
C53' C 1.1568(12) 0.3040(6) 1.0309(5) 0.025(3) Uani 1 1 d DU
H53' H 1.2071 0.3468 1.0260 0.030 Uiso 1 1 calc R
C54' C 1.1790(14) 0.2705(6) 1.0950(6) 0.028(3) Uani 1 1 d DU
H54' H 1.2451 0.2898 1.1337 0.034 Uiso 1 1 calc R
C55' C 1.1069(13) 0.2096(6) 1.1037(6) 0.026(3) Uani 1 1 d DU
H55' H 1.1249 0.1860 1.1481 0.031 Uiso 1 1 calc R
C56' C 1.0070(13) 0.1820(6) 1.0481(5) 0.021(3) Uani 1 1 d DU
H56' H 0.9523 0.1418 1.0551 0.025 Uiso 1 1 calc R

loop_
_atom_site_aniso_label
_atom_site_aniso_U_11
_atom_site_aniso_U_22
_atom_site_aniso_U_33
_atom_site_aniso_U_23
_atom_site_aniso_U_13
_atom_site_aniso_U_12
Pt1 0.0227(3) 0.0118(3) 0.0155(3) 0.0014(2) 0.0051(2) 0.0016(2)
P1 0.016(2) 0.0135(16) 0.0170(17) -0.0011(14) 0.0050(14) -0.0005(13)
Cl1 0.030(2) 0.0158(16) 0.038(2) 0.0092(14) 0.0181(17) 0.0029(14)
N11 0.026(4) 0.023(4) 0.018(4) -0.003(3) 0.003(3) -0.002(3)
N12 0.021(4) 0.024(4) 0.019(4) -0.003(3) 0.000(3) -0.002(4)
N20 0.016(4) 0.020(4) 0.016(4) -0.001(3) 0.007(3) -0.001(3)
O11 0.050(5) 0.027(4) 0.028(4) 0.001(3) -0.002(3) 0.001(4)
O12 0.037(4) 0.029(4) 0.032(4) -0.001(3) 0.006(3) -0.014(3)
O13 0.028(4) 0.009(3) 0.019(3) 0.003(3) 0.009(3) 0.002(3)
O14 0.022(4) 0.017(3) 0.024(4) -0.001(3) 0.011(3) 0.004(3)
O15 0.023(4) 0.020(4) 0.020(4) -0.003(3) 0.004(3) 0.003(3)
O16 0.039(5) 0.023(4) 0.039(4) -0.011(3) 0.007(3) 0.003(3)
O17 0.050(5) 0.050(4) 0.043(4) -0.008(4) 0.013(4) 0.004(4)
C11 0.013(4) 0.015(4) 0.013(4) 0.000(3) 0.008(3) -0.005(3)
C12 0.018(4) 0.015(4) 0.015(4) 0.002(3) 0.002(3) -0.001(3)
C13 0.020(4) 0.008(4) 0.012(4) 0.001(3) 0.007(3) -0.002(3)
C14 0.016(4) 0.013(4) 0.016(4) 0.003(3) 0.005(3) 0.004(3)
C15 0.019(4) 0.017(4) 0.010(4) 0.000(3) 0.001(3) -0.002(3)
C16 0.015(4) 0.016(4) 0.012(4) -0.001(3) 0.008(3) -0.003(3)
C17 0.031(5) 0.020(4) 0.027(5) -0.002(4) 0.006(4) 0.000(4)
C18 0.027(5) 0.034(5) 0.030(5) 0.000(4) 0.013(4) 0.009(4)
C19 0.037(5) 0.035(5) 0.039(5) 0.002(4) 0.009(4) -0.004(4)
C20 0.019(5) 0.022(4) 0.014(4) -0.006(3) 0.010(4) -0.001(4)
C21 0.021(4) 0.014(4) 0.019(3) 0.006(3) 0.005(3) -0.002(3)
C22 0.020(5) 0.019(4) 0.022(4) -0.005(3) 0.009(3) 0.001(3)
C23 0.027(5) 0.022(4) 0.028(4) -0.001(4) 0.009(4) -0.004(3)
C24 0.029(5) 0.023(4) 0.028(4) -0.002(4) 0.016(4) -0.001(3)
C25 0.027(5) 0.022(4) 0.025(4) -0.002(3) 0.008(4) 0.001(3)
C26 0.024(4) 0.029(4) 0.018(4) 0.001(4) 0.010(3) 0.002(4)
C27 0.032(5) 0.026(4) 0.023(4) -0.003(4) 0.008(4) -0.002(4)
C28 0.033(5) 0.027(4) 0.029(4) -0.002(4) 0.005(4) -0.004(4)
C31 0.015(4) 0.013(4) 0.013(4) 0.006(3) 0.001(3) 0.003(3)
C32 0.022(4) 0.018(4) 0.025(4) 0.001(3) 0.010(3) 0.001(3)
C33 0.027(4) 0.026(5) 0.026(5) 0.003(4) 0.008(4) 0.002(4)
C34 0.026(4) 0.023(4) 0.023(4) 0.003(3) 0.005(4) -0.001(4)
C35 0.028(4) 0.024(4) 0.020(4) -0.001(3) 0.005(4) 0.001(4)
C36 0.026(4) 0.024(4) 0.022(4) 0.001(3) 0.010(4) 0.001(4)
C41 0.016(4) 0.016(4) 0.016(4) 0.000(3) 0.006(3) 0.002(3)
C42 0.020(4) 0.020(4) 0.022(4) 0.002(3) 0.002(3) 0.000(4)
C43 0.033(5) 0.032(4) 0.022(4) 0.003(3) 0.005(4) 0.001(4)
C44 0.030(5) 0.030(4) 0.032(4) 0.008(4) 0.003(4) 0.001(4)
C45 0.022(5) 0.016(4) 0.026(4) 0.001(3) 0.010(4) 0.002(3)
C46 0.022(5) 0.020(4) 0.022(4) -0.001(3) 0.007(4) -0.001(4)
C51 0.016(5) 0.021(4) 0.018(4) -0.004(3) 0.006(3) 0.002(3)
C52 0.018(5) 0.017(4) 0.019(4) 0.000(3) 0.004(3) 0.000(3)
C53 0.020(5) 0.022(4) 0.024(4) -0.004(3) 0.008(3) 0.001(3)
C54 0.028(5) 0.025(4) 0.024(4) -0.005(4) 0.010(4) 0.004(4)
C55 0.020(4) 0.019(4) 0.020(3) 0.003(3) 0.008(3) -0.002(4)
C56 0.023(5) 0.023(4) 0.020(4) 0.002(3) 0.007(3) 0.008(4)
Pt2 0.0222(3) 0.0106(3) 0.0170(4) -0.0004(2) 0.0047(2) -0.0018(2)
P2 0.023(2) 0.0098(16) 0.0154(18) -0.0010(13) 0.0057(15) -0.0016(14)
Cl2 0.024(2) 0.0179(16) 0.037(2) 0.0080(14) 0.0034(16) 0.0020(14)
N11' 0.028(4) 0.036(4) 0.028(4) -0.006(3) 0.011(3) -0.007(4)
N12' 0.033(5) 0.021(4) 0.023(4) -0.002(3) 0.007(3) -0.003(4)
N20' 0.019(4) 0.024(4) 0.021(4) 0.001(3) 0.005(3) -0.002(3)
O11' 0.072(5) 0.079(5) 0.070(5) -0.017(4) 0.010(4) 0.003(4)
O12' 0.079(6) 0.060(5) 0.076(5) -0.013(4) 0.016(4) 0.006(4)
O13' 0.029(4) 0.028(4) 0.026(4) -0.001(3) 0.009(3) -0.003(3)
O14' 0.025(4) 0.019(4) 0.022(4) 0.004(3) 0.001(3) -0.003(3)
O15' 0.034(4) 0.020(3) 0.018(3) 0.003(3) 0.001(3) -0.008(3)
O16' 0.050(5) 0.040(4) 0.043(4) -0.006(3) 0.018(4) 0.012(4)
O17' 0.050(5) 0.029(4) 0.024(4) 0.002(3) 0.006(3) 0.000(4)
C11' 0.010(4) 0.014(4) 0.013(4) -0.001(3) -0.003(3) -0.001(3)
C12' 0.018(5) 0.012(4) 0.015(4) 0.000(3) 0.005(3) 0.002(3)
C13' 0.019(4) 0.015(4) 0.015(4) 0.002(3) 0.005(3) 0.000(3)
C14' 0.013(4) 0.012(4) 0.017(4) 0.003(3) 0.002(3) -0.002(3)
C15' 0.019(4) 0.013(4) 0.012(4) 0.003(3) -0.002(3) -0.003(3)
C16' 0.016(4) 0.012(4) 0.014(4) 0.001(3) 0.001(3) 0.000(3)
C17' 0.032(5) 0.034(5) 0.036(5) 0.001(4) 0.013(4) -0.001(4)
C18' 0.034(5) 0.036(5) 0.036(5) 0.001(4) 0.008(4) -0.006(4)
C19' 0.037(5) 0.022(4) 0.033(5) -0.006(4) 0.003(4) -0.001(4)
C20' 0.017(5) 0.027(5) 0.024(5) -0.004(4) 0.006(4) 0.005(4)
C21' 0.021(4) 0.018(4) 0.020(4) 0.001(3) 0.006(3) -0.002(3)
C22' 0.028(5) 0.026(4) 0.033(4) -0.001(3) 0.010(3) -0.001(4)
C23' 0.035(5) 0.029(4) 0.035(4) -0.001(4) 0.010(4) 0.005(4)
C24' 0.043(5) 0.039(5) 0.038(4) 0.005(4) 0.011(4) 0.011(4)
C25' 0.036(5) 0.040(5) 0.029(4) 0.004(4) 0.006(4) 0.007(4)
C26' 0.023(4) 0.026(4) 0.026(4) 0.002(3) 0.007(3) 0.000(3)
C27' 0.032(5) 0.035(5) 0.030(4) -0.010(4) 0.007(3) 0.002(4)
C28' 0.044(6) 0.039(5) 0.034(5) -0.010(4) 0.014(4) -0.001(4)
C31' 0.019(4) 0.013(4) 0.014(4) 0.004(3) 0.009(3) 0.000(3)
C32' 0.020(4) 0.020(4) 0.024(4) 0.001(3) 0.005(3) 0.001(3)
C33' 0.022(4) 0.023(4) 0.023(4) 0.003(3) 0.004(4) 0.001(3)
C34' 0.028(4) 0.021(4) 0.020(4) 0.001(3) 0.008(4) 0.003(4)
C35' 0.027(4) 0.019(4) 0.019(4) -0.001(3) 0.004(4) 0.001(3)
C36' 0.022(4) 0.021(4) 0.022(4) -0.002(3) 0.004(4) 0.001(4)
C41' 0.017(4) 0.017(4) 0.022(4) 0.002(3) 0.007(3) 0.000(3)
C42' 0.024(5) 0.020(4) 0.023(4) -0.001(3) 0.008(4) -0.002(4)
C43' 0.028(5) 0.019(4) 0.029(4) 0.005(3) 0.008(4) 0.003(4)
C44' 0.024(5) 0.024(4) 0.027(4) 0.004(4) 0.007(4) -0.002(4)
C45' 0.028(5) 0.027(4) 0.025(4) 0.003(3) 0.008(4) -0.001(4)
C46' 0.028(5) 0.020(4) 0.024(4) -0.001(4) 0.005(4) 0.000(4)
C51' 0.018(4) 0.021(4) 0.020(3) -0.002(3) 0.007(4) 0.002(4)
C52' 0.020(5) 0.016(4) 0.019(4) 0.000(3) 0.007(3) 0.002(3)
C53' 0.026(5) 0.023(4) 0.027(4) -0.002(3) 0.010(4) -0.007(4)
C54' 0.030(5) 0.026(4) 0.028(4) -0.006(4) 0.003(4) -0.002(4)
C55' 0.030(5) 0.022(4) 0.024(4) -0.002(3) 0.005(3) -0.001(3)
C56' 0.021(5) 0.017(4) 0.023(4) 0.000(3) 0.004(3) -0.005(4)

loop_
_atom_type_symbol
_atom_type_description
_atom_type_scat_dispersion_real
_atom_type_scat_dispersion_imag
_atom_type_scat_source
C C 0.0033 0.0016 'International Tables Vol C Tables 4.2.6.8 and 6.1.1.4'
H H 0.0000 0.0000 'International Tables Vol C Tables 4.2.6.8 and 6.1.1.4'
N N 0.0061 0.0033 'International Tables Vol C Tables 4.2.6.8 and 6.1.1.4'
O O 0.0106 0.0060 'International Tables Vol C Tables 4.2.6.8 and 6.1.1.4'
P P 0.1023 0.0942 'International Tables Vol C Tables 4.2.6.8 and 6.1.1.4'
Cl Cl 0.1484 0.1585 'International Tables Vol C Tables 4.2.6.8 and 6.1.1.4'
Pt Pt -1.7033 8.3905 'International Tables Vol C Tables 4.2.6.8 and 6.1.1.4'

loop_
_geom_angle_atom_site_label_1
_geom_angle_atom_site_label_2
_geom_angle_atom_site_label_3
_geom_angle
C20 Pt1 C11 86.9(5)
C20 Pt1 P1 94.8(4)
C11 Pt1 P1 177.2(3)
C20 Pt1 Cl1 174.5(4)
C11 Pt1 Cl1 87.8(3)
P1 Pt1 Cl1 90.40(12)
C31 P1 C51 107.7(5)
C31 P1 C41 104.5(5)
C51 P1 C41 105.8(4)
C31 P1 Pt1 111.9(3)
C51 P1 Pt1 114.7(3)
C41 P1 Pt1 111.7(4)
O12 N11 O11 125.7(11)
O12 N11 C12 117.8(9)
O11 N11 C12 116.5(10)
O16 N12 O17 124.7(10)
O16 N12 C16 116.0(9)
O17 N12 C16 119.3(10)
C20 N20 C21 171.6(11)
C13 O13 C17 113.9(8)
C14 O14 C18 115.5(9)
C15 O15 C19 117.6(11)
C16 C11 C12 113.1(9)
C16 C11 Pt1 124.5(7)
C12 C11 Pt1 122.4(7)
C13 C12 C11 124.3(9)
C13 C12 N11 117.8(8)
C11 C12 N11 117.8(9)
O13 C13 C14 120.5(9)
O13 C13 C12 119.7(8)
C14 C13 C12 119.5(8)
O14 C14 C13 121.7(8)
O14 C14 C15 119.6(8)
C13 C14 C15 118.5(9)
O15 C15 C16 119.9(9)
O15 C15 C14 121.7(9)
C16 C15 C14 118.2(9)
C11 C16 C15 126.4(9)
C11 C16 N12 117.8(9)
C15 C16 N12 115.6(8)
N20 C20 Pt1 177.9(12)
C26 C21 C22 124.3(10)
C26 C21 N20 118.4(8)
C22 C21 N20 117.2(8)
C23 C22 C21 116.4(9)
C23 C22 C27 123.6(10)
C21 C22 C27 119.7(9)
C24 C23 C22 120.7(11)
C23 C24 C25 121.6(11)
C24 C25 C26 121.4(10)
C25 C26 C21 115.5(10)
C25 C26 C28 123.0(9)
C21 C26 C28 121.4(10)
C32 C31 C36 119.8(10)
C32 C31 P1 122.8(8)
C36 C31 P1 117.3(8)
C31 C32 C33 120.3(10)
C34 C33 C32 118.1(11)
C35 C34 C33 121.9(12)
C34 C35 C36 120.6(11)
C35 C36 C31 119.2(11)
C46 C41 C42 118.9(10)
C46 C41 P1 118.1(7)
C42 C41 P1 121.9(8)
C43 C42 C41 119.7(10)
C44 C43 C42 120.2(11)
C45 C44 C43 121.0(11)
C44 C45 C46 119.7(11)
C45 C46 C41 120.3(10)
C56 C51 C52 120.6(9)
C56 C51 P1 118.5(7)
C52 C51 P1 121.0(7)
C51 C52 C53 118.1(9)
C54 C53 C52 121.3(10)
C53 C54 C55 120.5(10)
C54 C55 C56 119.6(9)
C51 C56 C55 119.9(9)
C20' Pt2 C11' 87.1(5)
C20' Pt2 Cl2 173.7(5)
C11' Pt2 Cl2 86.7(3)
C20' Pt2 P2 94.7(4)
C11' Pt2 P2 173.5(3)
Cl2 Pt2 P2 91.55(13)
C51' P2 C31' 106.2(5)
C51' P2 C41' 105.2(5)
C31' P2 C41' 103.9(5)
C51' P2 Pt2 117.9(4)
C31' P2 Pt2 109.4(3)
C41' P2 Pt2 113.1(4)
O11' N11' O12' 125.2(12)
O11' N11' C12' 116.9(12)
O12' N11' C12' 117.8(11)
O16' N12' O17' 122.9(11)
O16' N12' C16' 118.7(10)
O17' N12' C16' 118.4(10)
C20' N20' C21' 179.0(13)
C13' O13' C17' 117.0(10)
C14' O14' C18' 115.7(9)
C15' O15' C19' 114.5(8)
C12' C11' C16' 113.5(9)
C12' C11' Pt2 126.7(7)
C16' C11' Pt2 119.7(7)
C11' C12' C13' 125.2(9)
C11' C12' N11' 117.7(9)
C13' C12' N11' 116.9(9)
C12' C13' O13' 118.9(9)
C12' C13' C14' 118.8(9)
O13' C13' C14' 122.1(9)
O14' C14' C15' 122.9(9)
O14' C14' C13' 117.7(8)
C15' C14' C13' 118.9(9)
O15' C15' C16' 119.0(9)
O15' C15' C14' 122.2(9)
C16' C15' C14' 118.6(8)
C15' C16' C11' 124.9(9)
C15' C16' N12' 115.8(9)
C11' C16' N12' 119.3(9)
N20' C20' Pt2 175.5(13)
N20' C21' C26' 118.6(9)
N20' C21' C22' 117.9(9)
C26' C21' C22' 123.4(10)
C23' C22' C21' 116.6(10)
C23' C22' C27' 124.8(11)
C21' C22' C27' 118.6(10)
C24' C23' C22' 121.6(11)
C23' C24' C25' 120.5(12)
C26' C25' C24' 122.3(11)
C25' C26' C21' 115.5(10)
C25' C26' C28' 123.8(10)
C21' C26' C28' 120.6(10)
C32' C31' C36' 120.2(10)
C32' C31' P2 121.5(8)
C36' C31' P2 118.2(8)
C31' C32' C33' 120.0(10)
C34' C33' C32' 118.5(11)
C35' C34' C33' 121.8(12)
C34' C35' C36' 120.5(11)
C35' C36' C31' 118.9(11)
C46' C41' C42' 119.7(10)
C46' C41' P2 122.2(8)
C42' C41' P2 117.2(7)
C43' C42' C41' 118.8(10)
C44' C43' C42' 121.8(11)
C43' C44' C45' 119.7(11)
C44' C45' C46' 119.8(10)
C41' C46' C45' 120.2(10)
C56' C51' C52' 119.7(9)
C56' C51' P2 118.6(7)
C52' C51' P2 121.7(7)
C53' C52' C51' 118.3(9)
C54' C53' C52' 121.4(10)
C55' C54' C53' 120.5(11)
C54' C55' C56' 120.3(10)
C55' C56' C51' 119.5(10)

loop_
_geom_bond_atom_site_label_1
_geom_bond_atom_site_label_2
_geom_bond_distance
Pt1 C20 1.911(11)
Pt1 C11 2.060(10)
Pt1 P1 2.316(4)
Pt1 Cl1 2.328(3)
P1 C31 1.816(11)
P1 C51 1.819(10)
P1 C41 1.820(10)
N11 O12 1.206(12)
N11 O11 1.221(12)
N11 C12 1.487(12)
N12 O16 1.197(12)
N12 O17 1.207(12)
N12 C16 1.491(11)
N20 C20 1.134(12)
N20 C21 1.428(12)
O13 C13 1.386(11)
O13 C17 1.448(12)
O14 C14 1.361(11)
O14 C18 1.453(12)
O15 C15 1.354(12)
O15 C19 1.427(14)
C11 C16 1.367(11)
C11 C12 1.405(11)
C12 C13 1.388(11)
C13 C14 1.388(11)
C14 C15 1.413(11)
C15 C16 1.383(11)
C21 C26 1.402(11)
C21 C22 1.406(11)
C22 C23 1.385(12)
C22 C27 1.542(13)
C23 C24 1.369(12)
C24 C25 1.372(12)
C25 C26 1.388(12)
C26 C28 1.500(14)
C31 C32 1.381(11)
C31 C36 1.395(11)
C32 C33 1.402(12)
C33 C34 1.377(11)
C34 C35 1.349(13)
C35 C36 1.381(12)
C41 C46 1.403(11)
C41 C42 1.404(11)
C42 C43 1.388(12)
C43 C44 1.379(12)
C44 C45 1.371(11)
C45 C46 1.389(12)
C51 C56 1.398(11)
C51 C52 1.399(11)
C52 C53 1.404(11)
C53 C54 1.379(11)
C54 C55 1.379(11)
C55 C56 1.401(11)
Pt2 C20' 1.909(12)
Pt2 C11' 2.070(11)
Pt2 Cl2 2.319(3)
Pt2 P2 2.323(4)
P2 C51' 1.807(11)
P2 C31' 1.834(10)
P2 C41' 1.839(11)
N11' O11' 1.185(12)
N11' O12' 1.187(13)
N11' C12' 1.488(12)
N12' O16' 1.216(12)
N12' O17' 1.231(12)
N12' C16' 1.459(12)
N20' C20' 1.133(12)
N20' C21' 1.403(12)
O13' C13' 1.386(12)
O13' C17' 1.436(14)
O14' C14' 1.375(11)
O14' C18' 1.458(13)
O15' C15' 1.356(11)
O15' C19' 1.443(12)
C11' C12' 1.379(11)
C11' C16' 1.406(11)
C12' C13' 1.384(11)
C13' C14' 1.403(11)
C14' C15' 1.402(11)
C15' C16' 1.381(11)
C21' C26' 1.408(11)
C21' C22' 1.415(11)
C22' C23' 1.373(13)
C22' C27' 1.532(14)
C23' C24' 1.363(12)
C24' C25' 1.379(13)
C25' C26' 1.377(13)
C26' C28' 1.509(14)
C31' C32' 1.376(11)
C31' C36' 1.394(11)
C32' C33' 1.411(12)
C33' C34' 1.366(11)
C34' C35' 1.358(12)
C35' C36' 1.387(12)
C41' C46' 1.383(11)
C41' C42' 1.401(11)
C42' C43' 1.385(12)
C43' C44' 1.369(12)
C44' C45' 1.379(12)
C45' C46' 1.400(12)
C51' C56' 1.401(11)
C51' C52' 1.405(11)
C52' C53' 1.393(12)
C53' C54' 1.369(11)
C54' C55' 1.363(12)
C55' C56' 1.391(12)
